data_7024802
loop_
_publ_author_name
'Chang, Wen-Shiang'
'Lin, Yi-Feng'
'Sarkar, Bijay'
'Chang, Yu-Min'
'Liu, Ling-Kang'
'Liu, C. W.'

_publ_section_title
;
 Synthesis and characterization of [Pb{Se2P(OiPr)2}2]n pseudo polymorphs:
 polymeric, single source precursor enabling preparation of
 shape-controlled lead selenide structures.
;
_journal_issue 11
_journal_name_full 'Dalton transactions (Cambridge, England : 2003)'
_journal_page_first 2821
_journal_page_last 2830
_journal_paper_doi 10.1039/b921503d
_journal_volume 39
_journal_year 2010
_chemical_formula_sum 'C12 H28 O4 P2 Pb Se4'
_chemical_formula_weight 821.31
_chemical_name_systematic
;

?

;
_space_group_IT_number 14
_symmetry_cell_setting monoclinic
_symmetry_space_group_name_Hall '-P 2ybc'
_symmetry_space_group_name_H-M 'P 1 21/c 1'
_atom_sites_solution_hydrogens geom
_atom_sites_solution_primary direct
_atom_sites_solution_secondary difmap
_audit_creation_method SHELXL-97
_cell_angle_alpha 90.00
_cell_angle_beta 93.0290(10)
_cell_angle_gamma 90.00
_cell_formula_units_Z 4
_cell_length_a 24.6360(11)
_cell_length_b 11.1560(5)
_cell_length_c 8.6199(4)
_cell_measurement_reflns_used 8467
_cell_measurement_temperature 273(2)
_cell_measurement_theta_max 28.27
_cell_measurement_theta_min 2.46
_cell_volume 2365.78(19)
_computing_cell_refinement 'Bruker SMART'
_computing_data_collection 'Bruker SMART'
_computing_data_reduction 'Bruker SAINT'
_computing_molecular_graphics 'Bruker SHELXTL'
_computing_publication_material 'Bruker SHELXTL'
_computing_structure_refinement 'SHELXL-97 (Sheldrick, 1997)'
_computing_structure_solution 'SHELXS-97 (Sheldrick, 1990)'
_diffrn_ambient_temperature 273(2)
_diffrn_measured_fraction_theta_full 0.999
_diffrn_measured_fraction_theta_max 0.999
_diffrn_measurement_device_type 'CCD area detector'
_diffrn_measurement_method 'phi and omega scans'
_diffrn_radiation_monochromator graphite
_diffrn_radiation_source 'fine-focus sealed tube'
_diffrn_radiation_type MoK\a
_diffrn_radiation_wavelength 0.71073
_diffrn_reflns_av_R_equivalents 0.0339
_diffrn_reflns_av_sigmaI/netI 0.0224
_diffrn_reflns_limit_h_max 32
_diffrn_reflns_limit_h_min -32
_diffrn_reflns_limit_k_max 14
_diffrn_reflns_limit_k_min -14
_diffrn_reflns_limit_l_max 11
_diffrn_reflns_limit_l_min -11
_diffrn_reflns_number 34412
_diffrn_reflns_theta_full 28.32
_diffrn_reflns_theta_max 28.32
_diffrn_reflns_theta_min 0.83
_exptl_absorpt_coefficient_mu 13.432
_exptl_absorpt_correction_T_max 0.2610
_exptl_absorpt_correction_T_min 0.0521
_exptl_absorpt_correction_type multi-scan
_exptl_absorpt_process_details SADABS
_exptl_crystal_colour colourless
_exptl_crystal_density_diffrn 2.306
_exptl_crystal_density_method 'not measured'
_exptl_crystal_description rod
_exptl_crystal_F_000 1520
_exptl_crystal_size_max 0.50
_exptl_crystal_size_mid 0.20
_exptl_crystal_size_min 0.10
_refine_diff_density_max 1.095
_refine_diff_density_min -0.838
_refine_diff_density_rms 0.132
_refine_ls_extinction_method none
_refine_ls_goodness_of_fit_ref 1.137
_refine_ls_hydrogen_treatment constr
_refine_ls_matrix_type full
_refine_ls_number_parameters 208
_refine_ls_number_reflns 5881
_refine_ls_number_restraints 0
_refine_ls_restrained_S_all 1.137
_refine_ls_R_factor_all 0.0303
_refine_ls_R_factor_gt 0.0224
_refine_ls_shift/su_max 0.002
_refine_ls_shift/su_mean 0.000
_refine_ls_structure_factor_coef Fsqd
_refine_ls_weighting_details 'calc w=1/[\s^2^(Fo^2^)+(0.0363P)^2^+0.9055P] where P=(Fo^2^+2Fc^2^)/3'
_refine_ls_weighting_scheme calc
_refine_ls_wR_factor_gt 0.0574
_refine_ls_wR_factor_ref 0.0680
_reflns_number_gt 5069
_reflns_number_total 5881
_reflns_threshold_expression >2sigma(I)
_cod_data_source_file b921503d.txt
_cod_data_source_block 1a
_cod_depositor_comments
;
The following automatic conversions were performed:

'_symmetry_cell_setting' value 'Monoclinic' changed to 'monoclinic'
according to /home/saulius/struct/CIF-dictionaries/cif_core.dic
dictionary named 'cif_core.dic' version 2.4.2 from 2011-04-26.

Automatic conversion script
Id: cif_fix_values 1891 2012-01-12 08:04:46Z andrius 
;
_cod_original_sg_symbol_H-M P2(1)/c
_cod_database_code 7024802

loop_
_symmetry_equiv_pos_as_xyz
'x, y, z'
'-x, y+1/2, -z+1/2'
'-x, -y, -z'
'x, -y-1/2, z-1/2'

loop_
_atom_site_label
_atom_site_type_symbol
_atom_site_fract_x
_atom_site_fract_y
_atom_site_fract_z
_atom_site_U_iso_or_equiv
_atom_site_adp_type
_atom_site_occupancy
_atom_site_symmetry_multiplicity
_atom_site_calc_flag
_atom_site_refinement_flags
Pb1 Pb 0.225345(6) 0.215347(12) 0.101496(17) 0.03771(6) Uani 1 1 d .
Se1 Se 0.201954(16) 0.46322(3) 0.16422(5) 0.03995(9) Uani 1 1 d .
Se2 Se 0.130910(17) 0.28104(3) -0.12342(5) 0.04072(10) Uani 1 1 d .
Se3 Se 0.309993(16) 0.23510(3) 0.38839(4) 0.03723(9) Uani 1 1 d .
Se4 Se 0.297847(18) 0.53221(4) 0.55196(5) 0.04650(10) Uani 1 1 d .
P1 P 0.13264(4) 0.44740(8) 0.00158(11) 0.03315(19) Uani 1 1 d .
P2 P 0.34128(4) 0.41881(9) 0.40668(11) 0.03430(19) Uani 1 1 d .
O1 O 0.13062(11) 0.5597(2) -0.1111(3) 0.0429(6) Uani 1 1 d .
O2 O 0.07667(11) 0.4599(2) 0.0814(3) 0.0425(6) Uani 1 1 d .
O3 O 0.40396(11) 0.4081(3) 0.4588(3) 0.0455(7) Uani 1 1 d .
O4 O 0.34502(12) 0.4632(2) 0.2344(3) 0.0416(6) Uani 1 1 d .
C1 C 0.17210(16) 0.5780(3) -0.2259(5) 0.0416(9) Uani 1 1 d .
H1A H 0.2005 0.5170 -0.2108 0.050 Uiso 1 1 calc R
C3 C 0.1443(2) 0.5629(5) -0.3844(5) 0.0611(13) Uani 1 1 d .
H3A H 0.1302 0.4830 -0.3948 0.092 Uiso 1 1 calc R
H3B H 0.1700 0.5769 -0.4624 0.092 Uiso 1 1 calc R
H3C H 0.1150 0.6194 -0.3971 0.092 Uiso 1 1 calc R
C2 C 0.1963(2) 0.6999(4) -0.1958(7) 0.0645(14) Uani 1 1 d .
H2A H 0.2133 0.7023 -0.0930 0.097 Uiso 1 1 calc R
H2B H 0.1682 0.7594 -0.2048 0.097 Uiso 1 1 calc R
H2C H 0.2230 0.7160 -0.2704 0.097 Uiso 1 1 calc R
C4 C 0.06495(18) 0.5514(5) 0.1971(5) 0.0554(12) Uani 1 1 d .
H4A H 0.0982 0.5716 0.2588 0.067 Uiso 1 1 calc R
C5 C 0.0427(2) 0.6612(5) 0.1160(8) 0.0759(16) Uani 1 1 d .
H5A H 0.0698 0.6943 0.0525 0.114 Uiso 1 1 calc R
H5B H 0.0330 0.7194 0.1918 0.114 Uiso 1 1 calc R
H5C H 0.0111 0.6401 0.0519 0.114 Uiso 1 1 calc R
C6 C 0.0246(3) 0.4959(6) 0.2989(7) 0.0858(19) Uani 1 1 d .
H6A H 0.0405 0.4267 0.3496 0.129 Uiso 1 1 calc R
H6B H -0.0071 0.4724 0.2369 0.129 Uiso 1 1 calc R
H6C H 0.0146 0.5530 0.3757 0.129 Uiso 1 1 calc R
C7 C 0.42139(17) 0.3707(5) 0.6158(5) 0.0532(11) Uani 1 1 d .
H7A H 0.3894 0.3505 0.6734 0.064 Uiso 1 1 calc R
C9 C 0.4509(2) 0.4732(6) 0.6942(7) 0.0803(17) Uani 1 1 d .
H9A H 0.4267 0.5402 0.7011 0.120 Uiso 1 1 calc R
H9B H 0.4813 0.4957 0.6350 0.120 Uiso 1 1 calc R
H9C H 0.4638 0.4494 0.7967 0.120 Uiso 1 1 calc R
C8 C 0.4562(3) 0.2611(6) 0.6018(8) 0.0805(17) Uani 1 1 d .
H8A H 0.4353 0.1985 0.5512 0.121 Uiso 1 1 calc R
H8B H 0.4689 0.2350 0.7035 0.121 Uiso 1 1 calc R
H8C H 0.4869 0.2800 0.5418 0.121 Uiso 1 1 calc R
C10 C 0.34590(19) 0.5901(4) 0.1863(5) 0.0507(10) Uani 1 1 d .
H10A H 0.3161 0.6324 0.2335 0.061 Uiso 1 1 calc R
C12 C 0.3357(2) 0.5903(5) 0.0139(6) 0.0692(14) Uani 1 1 d .
H12A H 0.3015 0.5525 -0.0124 0.104 Uiso 1 1 calc R
H12B H 0.3642 0.5471 -0.0333 0.104 Uiso 1 1 calc R
H12C H 0.3350 0.6714 -0.0233 0.104 Uiso 1 1 calc R
C11 C 0.3981(3) 0.6479(6) 0.2381(8) 0.094(2) Uani 1 1 d .
H11A H 0.4023 0.6450 0.3494 0.141 Uiso 1 1 calc R
H11B H 0.3979 0.7299 0.2043 0.141 Uiso 1 1 calc R
H11C H 0.4276 0.6061 0.1942 0.141 Uiso 1 1 calc R

loop_
_atom_site_aniso_label
_atom_site_aniso_U_11
_atom_site_aniso_U_22
_atom_site_aniso_U_33
_atom_site_aniso_U_23
_atom_site_aniso_U_13
_atom_site_aniso_U_12
Pb1 0.04198(9) 0.03329(8) 0.03866(9) 0.00316(5) 0.00971(6) 0.00314(5)
Se1 0.0390(2) 0.03379(18) 0.0464(2) -0.00342(15) -0.00314(16) -0.00068(15)
Se2 0.0427(2) 0.0404(2) 0.0392(2) -0.00784(15) 0.00341(16) -0.00241(15)
Se3 0.0418(2) 0.03260(18) 0.03804(19) -0.00068(14) 0.00866(16) 0.00132(15)
Se4 0.0500(2) 0.0387(2) 0.0521(2) -0.00884(17) 0.01580(19) -0.00260(17)
P1 0.0321(4) 0.0340(4) 0.0339(5) -0.0009(4) 0.0068(4) 0.0021(4)
P2 0.0331(5) 0.0364(5) 0.0338(5) 0.0011(4) 0.0052(4) -0.0017(4)
O1 0.0443(15) 0.0439(15) 0.0414(14) 0.0097(12) 0.0124(12) 0.0127(12)
O2 0.0341(14) 0.0493(15) 0.0448(15) -0.0100(12) 0.0103(11) -0.0007(12)
O3 0.0320(14) 0.0638(18) 0.0409(14) 0.0085(13) 0.0043(11) -0.0031(12)
O4 0.0503(16) 0.0396(14) 0.0355(13) 0.0052(11) 0.0065(12) -0.0029(12)
C1 0.045(2) 0.0372(19) 0.044(2) 0.0070(16) 0.0158(17) 0.0090(16)
C3 0.066(3) 0.074(3) 0.043(2) 0.007(2) 0.006(2) 0.022(3)
C2 0.078(4) 0.041(2) 0.077(4) 0.005(2) 0.025(3) -0.001(2)
C4 0.039(2) 0.077(3) 0.051(3) -0.027(2) 0.0076(19) 0.004(2)
C5 0.072(4) 0.054(3) 0.104(5) -0.019(3) 0.025(3) 0.003(3)
C6 0.090(4) 0.104(5) 0.067(4) 0.009(3) 0.044(3) 0.024(4)
C7 0.038(2) 0.078(3) 0.044(2) 0.014(2) 0.0029(18) -0.005(2)
C9 0.072(4) 0.105(5) 0.062(3) -0.014(3) -0.011(3) 0.006(3)
C8 0.071(4) 0.082(4) 0.087(4) 0.014(3) -0.014(3) 0.012(3)
C10 0.058(3) 0.040(2) 0.056(3) 0.0088(19) 0.011(2) -0.0048(19)
C12 0.092(4) 0.061(3) 0.055(3) 0.018(2) 0.009(3) -0.012(3)
C11 0.090(4) 0.081(4) 0.108(5) 0.029(4) -0.018(4) -0.040(4)

loop_
_atom_type_symbol
_atom_type_description
_atom_type_scat_dispersion_real
_atom_type_scat_dispersion_imag
_atom_type_scat_source
C C 0.0033 0.0016 'International Tables Vol C Tables 4.2.6.8 and 6.1.1.4'
H H 0.0000 0.0000 'International Tables Vol C Tables 4.2.6.8 and 6.1.1.4'
O O 0.0106 0.0060 'International Tables Vol C Tables 4.2.6.8 and 6.1.1.4'
P P 0.1023 0.0942 'International Tables Vol C Tables 4.2.6.8 and 6.1.1.4'
Se Se -0.0929 2.2259 'International Tables Vol C Tables 4.2.6.8 and 6.1.1.4'
Pb Pb -3.3944 10.1111 'International Tables Vol C Tables 4.2.6.8 and 6.1.1.4'

loop_
_geom_angle_atom_site_label_1
_geom_angle_atom_site_label_2
_geom_angle_atom_site_label_3
_geom_angle
_geom_angle_site_symmetry_1
_geom_angle_site_symmetry_3
Se1 Pb1 Se3 95.360(12) . 4_565
Se1 Pb1 Se2 74.591(11) . .
Se3 Pb1 Se2 95.835(12) 4_565 .
Se1 Pb1 Se3 85.204(11) . .
Se3 Pb1 Se3 90.889(12) 4_565 .
Se2 Pb1 Se3 159.189(11) . .
P1 Se1 Pb1 87.64(3) . .
P1 Se2 Pb1 83.91(3) . .
P2 Se3 Pb1 92.18(3) . 4_566
P2 Se3 Pb1 109.68(3) . .
Pb1 Se3 Pb1 92.410(12) 4_566 .
O2 P1 O1 101.38(15) . .
O2 P1 Se2 107.49(11) . .
O1 P1 Se2 112.14(12) . .
O2 P1 Se1 112.87(11) . .
O1 P1 Se1 109.38(12) . .
Se2 P1 Se1 113.02(4) . .
O4 P2 O3 100.73(15) . .
O4 P2 Se4 115.35(11) . .
O3 P2 Se4 113.10(12) . .
O4 P2 Se3 105.33(11) . .
O3 P2 Se3 106.43(12) . .
Se4 P2 Se3 114.56(4) . .
C1 O1 P1 121.4(2) . .
C4 O2 P1 124.4(3) . .
C7 O3 P2 121.2(2) . .
C10 O4 P2 124.7(3) . .
O1 C1 C2 107.0(3) . .
O1 C1 C3 107.2(3) . .
C2 C1 C3 114.5(4) . .
O2 C4 C6 105.8(4) . .
O2 C4 C5 109.4(4) . .
C6 C4 C5 112.0(4) . .
O3 C7 C9 108.2(4) . .
O3 C7 C8 107.5(4) . .
C9 C7 C8 113.0(4) . .
O4 C10 C11 110.9(4) . .
O4 C10 C12 106.1(4) . .
C11 C10 C12 113.3(5) . .

loop_
_geom_bond_atom_site_label_1
_geom_bond_atom_site_label_2
_geom_bond_distance
_geom_bond_site_symmetry_2
Pb1 Se1 2.8817(4) .
Pb1 Se3 2.9040(4) 4_565
Pb1 Se2 3.0384(5) .
Pb1 Se3 3.1572(4) .
Se1 P1 2.1585(10) .
Se2 P1 2.1454(10) .
Se3 P2 2.1924(10) .
Se3 Pb1 2.9041(4) 4_566
Se4 P2 2.1107(10) .
P1 O2 1.580(3) .
P1 O1 1.584(3) .
P2 O4 1.573(3) .
P2 O3 1.590(3) .
O1 C1 1.474(5) .
O2 C4 1.466(5) .
O3 C7 1.458(5) .
O4 C10 1.475(5) .
C1 C2 1.503(6) .
C1 C3 1.505(6) .
C4 C6 1.494(7) .
C4 C5 1.498(8) .
C7 C9 1.497(8) .
C7 C8 1.502(8) .
C10 C11 1.485(7) .
C10 C12 1.494(7) .
